data_4512550
loop_
_publ_author_name
'Zhao, Ying'
'Chang, Xin-Hong'
'Liu, Guang-Zhen'
'Ma, Lu-Fang'
'Wang, Li-Ya'

_publ_section_title
;
 Five Mn(II) Coordination Polymers Based on
 2,3&#x2032;,5,5&#x2032;-Biphenyl Tetracarboxylic Acid: Syntheses,
 Structures, and Magnetic Properties
;
_journal_issue 2
_journal_name_full 'Crystal Growth &amp; Design'
_journal_page_first 966
_journal_paper_doi 10.1021/cg501768f
_journal_volume 15
_journal_year 2015
_chemical_formula_sum 'C80 H60 Mn2 N8 O22'
_chemical_formula_weight 1595.24
_chemical_name_systematic
; 
 ? 
;
_space_group_IT_number 14
_symmetry_cell_setting monoclinic
_symmetry_space_group_name_Hall '-P 2ybc'
_symmetry_space_group_name_H-M 'P 1 21/c 1'
_atom_sites_solution_hydrogens geom
_atom_sites_solution_primary direct
_atom_sites_solution_secondary difmap
_audit_creation_method SHELXL-97
_cell_angle_alpha 90.00
_cell_angle_beta 110.305(6)
_cell_angle_gamma 90.00
_cell_formula_units_Z 2
_cell_length_a 13.1418(5)
_cell_length_b 20.3611(7)
_cell_length_c 14.6089(7)
_cell_measurement_reflns_used 3046
_cell_measurement_temperature 293(2)
_cell_measurement_theta_max 26.3145
_cell_measurement_theta_min 2.9675
_cell_volume 3666.2(3)
_computing_cell_refinement 'Bruker SMART'
_computing_data_collection 'Bruker SMART'
_computing_data_reduction 'Bruker SAINT'
_computing_molecular_graphics 'Bruker SHELXTL'
_computing_publication_material 'Bruker SHELXTL'
_computing_structure_refinement 'SHELXL-97 (Sheldrick, 1997)'
_computing_structure_solution 'SHELXS-97 (Sheldrick, 1990)'
_diffrn_ambient_temperature 293(2)
_diffrn_measured_fraction_theta_full 0.969
_diffrn_measured_fraction_theta_max 0.969
_diffrn_measurement_device_type 'Xcalibur, Eos, Gemini'
_diffrn_measurement_method '\w scans'
_diffrn_radiation_monochromator graphite
_diffrn_radiation_source 'fine-focus sealed tube'
_diffrn_radiation_type MoK\a
_diffrn_radiation_wavelength 0.71073
_diffrn_reflns_av_R_equivalents 0.0690
_diffrn_reflns_av_sigmaI/netI 0.0985
_diffrn_reflns_limit_h_max 15
_diffrn_reflns_limit_h_min -13
_diffrn_reflns_limit_k_max 24
_diffrn_reflns_limit_k_min -24
_diffrn_reflns_limit_l_max 12
_diffrn_reflns_limit_l_min -17
_diffrn_reflns_number 17008
_diffrn_reflns_theta_full 25.50
_diffrn_reflns_theta_max 25.50
_diffrn_reflns_theta_min 3.26
_exptl_absorpt_coefficient_mu 0.429
_exptl_absorpt_correction_T_max 0.9047
_exptl_absorpt_correction_T_min 0.8756
_exptl_absorpt_correction_type multi-scan
_exptl_absorpt_process_details SADABS
_exptl_crystal_colour COLORLESS
_exptl_crystal_density_diffrn 1.445
_exptl_crystal_density_method 'not measured'
_exptl_crystal_description BLOCK
_exptl_crystal_F_000 1644
_exptl_crystal_size_max 0.32
_exptl_crystal_size_mid 0.29
_exptl_crystal_size_min 0.24
_refine_diff_density_max 0.991
_refine_diff_density_min -0.345
_refine_diff_density_rms 0.068
_refine_ls_extinction_method none
_refine_ls_goodness_of_fit_ref 1.007
_refine_ls_hydrogen_treatment mixed
_refine_ls_matrix_type full
_refine_ls_number_parameters 507
_refine_ls_number_reflns 6621
_refine_ls_number_restraints 0
_refine_ls_restrained_S_all 1.007
_refine_ls_R_factor_all 0.1409
_refine_ls_R_factor_gt 0.0675
_refine_ls_shift/su_max 0.005
_refine_ls_shift/su_mean 0.000
_refine_ls_structure_factor_coef Fsqd
_refine_ls_weighting_details 'calc w=1/[\s^2^(Fo^2^)+(0.0776P)^2^+0.0000P] where P=(Fo^2^+2Fc^2^)/3'
_refine_ls_weighting_scheme calc
_refine_ls_wR_factor_gt 0.1438
_refine_ls_wR_factor_ref 0.1845
_reflns_number_gt 3520
_reflns_number_total 6621
_reflns_threshold_expression >2sigma(I)
_cod_data_source_file cg501768f_si_002.cif
_cod_data_source_block 1
_cod_depositor_comments
;
The following automatic conversions were performed:

'_symmetry_cell_setting' value 'Monoclinic' changed to 'monoclinic'
according to
/home/saulius/struct/COD-crude-data--automatic-downloads/rss-feeds/ACS/lib/dictionaries/cif_core.dic
dictionary named 'cif_core.dic' version 2.4.2 from
2011-04-26.

'_exptl_absorpt_correction_type' value 'MULTI-SCAN'
changed to 'multi-scan' according to
/home/saulius/struct/COD-crude-data--automatic-downloads/rss-feeds/ACS/lib/dictionaries/cif_core.dic
dictionary named 'cif_core.dic' version 2.4.2 from 2011-04-26.

Automatic conversion script
Id: cif_fix_values 2935 2014-11-11 08:27:57Z andrius 

 Adding full bibliography for 4512547--4512550.cif.
;
_cod_original_cell_volume 3666.1(3)
_cod_original_sg_symbol_H-M P21/c
_cod_database_code 4512550

loop_
_symmetry_equiv_pos_as_xyz
'x, y, z'
'-x, y+1/2, -z+1/2'
'-x, -y, -z'
'x, -y-1/2, z-1/2'

loop_
_atom_site_label
_atom_site_type_symbol
_atom_site_fract_x
_atom_site_fract_y
_atom_site_fract_z
_atom_site_U_iso_or_equiv
_atom_site_adp_type
_atom_site_occupancy
_atom_site_symmetry_multiplicity
_atom_site_calc_flag
_atom_site_refinement_flags
Mn1 Mn 0.60216(5) 0.43398(3) 0.91317(5) 0.0401(2) Uani 1 1 d .
O1 O 0.4782(3) 0.47477(15) 1.1283(2) 0.0503(8) Uani 1 1 d .
O2 O 0.5890(2) 0.44183(14) 1.0526(2) 0.0437(7) Uani 1 1 d .
O3 O 0.8098(3) 0.47451(19) 1.3450(3) 0.0907(15) Uani 1 1 d .
O4 O 0.9700(3) 0.43844(19) 1.3513(3) 0.0806(12) Uani 1 1 d .
H4 H 0.9878 0.4766 1.3666 0.121 Uiso 1 1 calc R
O5 O 1.0008(3) 0.2072(2) 1.2457(5) 0.145(3) Uani 1 1 d .
O6 O 0.8523(3) 0.15060(18) 1.1864(3) 0.0826(13) Uani 1 1 d .
O7 O 0.3775(3) 0.12484(18) 1.0856(3) 0.0734(12) Uani 1 1 d .
O8 O 0.2199(3) 0.17468(18) 1.0196(3) 0.0782(13) Uani 1 1 d .
H8 H 0.1959 0.1383 1.0251 0.117 Uiso 1 1 calc R
O9 O 0.3814(4) 0.5199(2) 0.6101(3) 0.0961(14) Uani 1 1 d .
H1W H 0.3341 0.5278 0.6363 0.144 Uiso 1 1 d R
H2W H 0.3835 0.4786 0.6026 0.144 Uiso 1 1 d R
O10 O 0.1170(4) 0.4306(2) 0.5263(4) 0.126(2) Uani 1 1 d .
H3W H 0.1473 0.4680 0.5392 0.188 Uiso 1 1 d R
H4W H 0.0636 0.4291 0.4729 0.188 Uiso 1 1 d R
O11 O 0.0383(4) 0.93608(19) 0.8674(3) 0.0917(13) Uani 1 1 d .
H5W H 0.0747 0.9072 0.8500 0.138 Uiso 1 1 d R
H6W H 0.0047 0.9131 0.8963 0.138 Uiso 1 1 d R
N1 N 0.6513(3) 0.32669(18) 0.9211(3) 0.0464(10) Uani 1 1 d .
N2 N 0.4477(3) 0.37608(18) 0.8414(3) 0.0449(9) Uani 1 1 d .
N3 N 0.6649(3) 0.45482(18) 0.7901(3) 0.0479(10) Uani 1 1 d .
N4 N 0.7696(3) 0.48258(19) 0.9804(3) 0.0471(10) Uani 1 1 d .
C1 C 0.3254(4) 0.1739(3) 1.0584(4) 0.0491(12) Uani 1 1 d .
C2 C 0.3744(3) 0.2403(2) 1.0680(3) 0.0415(11) Uani 1 1 d .
C3 C 0.3133(4) 0.2956(2) 1.0327(3) 0.0489(12) Uani 1 1 d .
H3 H 0.2385 0.2922 1.0020 0.059 Uiso 1 1 calc R
C4 C 0.3626(3) 0.3560(2) 1.0427(3) 0.0434(11) Uani 1 1 d .
H4A H 0.3205 0.3931 1.0183 0.052 Uiso 1 1 calc R
C5 C 0.4746(3) 0.3630(2) 1.0888(3) 0.0352(10) Uani 1 1 d .
C6 C 0.5382(3) 0.3072(2) 1.1277(3) 0.0331(10) Uani 1 1 d .
C7 C 0.4854(3) 0.2472(2) 1.1164(3) 0.0389(10) Uani 1 1 d .
H7 H 0.5260 0.2100 1.1425 0.047 Uiso 1 1 calc R
C8 C 0.5186(3) 0.4315(2) 1.0897(3) 0.0368(10) Uani 1 1 d .
C9 C 0.6573(3) 0.31084(19) 1.1799(3) 0.0338(10) Uani 1 1 d .
C10 C 0.7065(3) 0.3657(2) 1.2346(3) 0.0378(10) Uani 1 1 d .
H10 H 0.6631 0.4004 1.2404 0.045 Uiso 1 1 calc R
C11 C 0.8189(3) 0.3704(2) 1.2811(3) 0.0444(12) Uani 1 1 d .
C12 C 0.8819(4) 0.3161(2) 1.2765(4) 0.0523(13) Uani 1 1 d .
H12 H 0.9567 0.3179 1.3082 0.063 Uiso 1 1 calc R
C13 C 0.8366(4) 0.2605(2) 1.2270(3) 0.0439(11) Uani 1 1 d .
C14 C 0.7229(3) 0.2581(2) 1.1791(3) 0.0419(11) Uani 1 1 d .
H14 H 0.6916 0.2200 1.1462 0.050 Uiso 1 1 calc R
C15 C 0.8684(4) 0.4323(3) 1.3318(4) 0.0694(17) Uani 1 1 d .
C16 C 0.9045(4) 0.2037(3) 1.2222(4) 0.0627(15) Uani 1 1 d .
C17 C 0.7510(4) 0.3028(3) 0.9562(4) 0.0616(14) Uani 1 1 d .
H17 H 0.8091 0.3319 0.9760 0.074 Uiso 1 1 calc R
C18 C 0.7722(6) 0.2353(3) 0.9647(4) 0.0737(17) Uani 1 1 d .
H18 H 0.8432 0.2201 0.9902 0.088 Uiso 1 1 calc R
C19 C 0.6883(6) 0.1922(3) 0.9353(4) 0.0670(16) Uani 1 1 d .
H19 H 0.7018 0.1472 0.9410 0.080 Uiso 1 1 calc R
C20 C 0.5825(5) 0.2151(3) 0.8967(3) 0.0558(14) Uani 1 1 d .
C21 C 0.4901(6) 0.1734(3) 0.8633(4) 0.0729(18) Uani 1 1 d .
H21 H 0.4998 0.1281 0.8683 0.088 Uiso 1 1 calc R
C22 C 0.3902(6) 0.1974(3) 0.8253(5) 0.0730(17) Uani 1 1 d .
H22 H 0.3316 0.1687 0.8044 0.088 Uiso 1 1 calc R
C23 C 0.3714(4) 0.2664(3) 0.8162(4) 0.0551(13) Uani 1 1 d .
C24 C 0.2682(5) 0.2947(3) 0.7771(4) 0.0712(16) Uani 1 1 d .
H24 H 0.2069 0.2682 0.7550 0.085 Uiso 1 1 calc R
C25 C 0.2579(4) 0.3616(3) 0.7716(4) 0.0667(16) Uani 1 1 d .
H25 H 0.1894 0.3807 0.7466 0.080 Uiso 1 1 calc R
C26 C 0.3490(4) 0.4006(3) 0.8031(4) 0.0548(13) Uani 1 1 d .
H26 H 0.3408 0.4459 0.7971 0.066 Uiso 1 1 calc R
C27 C 0.4596(4) 0.3097(2) 0.8489(3) 0.0440(11) Uani 1 1 d .
C28 C 0.5676(4) 0.2839(2) 0.8901(3) 0.0444(11) Uani 1 1 d .
C29 C 0.6160(5) 0.4404(3) 0.6970(4) 0.0609(14) Uani 1 1 d .
H29 H 0.5604 0.4096 0.6808 0.073 Uiso 1 1 calc R
C30 C 0.6427(6) 0.4686(3) 0.6217(5) 0.0773(18) Uani 1 1 d .
H30 H 0.6047 0.4575 0.5570 0.093 Uiso 1 1 calc R
C31 C 0.7245(5) 0.5122(3) 0.6439(5) 0.0773(18) Uani 1 1 d .
H31 H 0.7445 0.5308 0.5945 0.093 Uiso 1 1 calc R
C32 C 0.7789(4) 0.5296(3) 0.7402(4) 0.0588(14) Uani 1 1 d .
C33 C 0.8653(5) 0.5764(3) 0.7685(6) 0.0750(17) Uani 1 1 d .
H33 H 0.8879 0.5959 0.7213 0.090 Uiso 1 1 calc R
C34 C 0.9136(5) 0.5923(3) 0.8624(7) 0.085(2) Uani 1 1 d .
H34 H 0.9671 0.6246 0.8787 0.101 Uiso 1 1 calc R
C35 C 0.8858(4) 0.5611(3) 0.9397(5) 0.0632(15) Uani 1 1 d .
C36 C 0.9351(5) 0.5750(3) 1.0393(6) 0.0807(19) Uani 1 1 d .
H36 H 0.9897 0.6065 1.0593 0.097 Uiso 1 1 calc R
C37 C 0.9043(5) 0.5432(4) 1.1063(5) 0.082(2) Uani 1 1 d .
H37 H 0.9389 0.5513 1.1725 0.099 Uiso 1 1 calc R
C38 C 0.8189(4) 0.4978(3) 1.0743(4) 0.0597(14) Uani 1 1 d .
H38 H 0.7957 0.4774 1.1206 0.072 Uiso 1 1 calc R
C39 C 0.8025(3) 0.5146(2) 0.9134(4) 0.0481(12) Uani 1 1 d .
C40 C 0.7490(4) 0.4988(2) 0.8131(4) 0.0447(11) Uani 1 1 d .

loop_
_atom_site_aniso_label
_atom_site_aniso_U_11
_atom_site_aniso_U_22
_atom_site_aniso_U_33
_atom_site_aniso_U_23
_atom_site_aniso_U_13
_atom_site_aniso_U_12
Mn1 0.0394(4) 0.0339(4) 0.0506(4) -0.0018(3) 0.0201(3) -0.0013(3)
O1 0.0569(18) 0.0378(18) 0.060(2) -0.0029(16) 0.0259(18) 0.0067(16)
O2 0.0417(16) 0.0447(18) 0.0467(17) 0.0029(15) 0.0176(15) -0.0052(14)
O3 0.060(2) 0.064(2) 0.129(4) -0.054(3) 0.009(3) -0.004(2)
O4 0.065(3) 0.074(3) 0.099(3) -0.011(3) 0.023(2) -0.011(2)
O5 0.038(2) 0.098(3) 0.275(8) -0.079(4) 0.023(3) 0.008(2)
O6 0.061(2) 0.049(2) 0.132(4) -0.022(2) 0.027(3) 0.008(2)
O7 0.053(2) 0.044(2) 0.110(3) 0.011(2) 0.012(2) -0.0106(19)
O8 0.047(2) 0.059(2) 0.106(3) 0.024(2) -0.001(2) -0.0208(18)
O9 0.129(4) 0.067(3) 0.115(3) 0.004(2) 0.071(3) 0.010(3)
O10 0.095(3) 0.098(3) 0.121(4) -0.058(3) -0.041(3) 0.050(3)
O11 0.110(3) 0.067(3) 0.118(3) -0.008(2) 0.064(3) 0.019(2)
N1 0.049(2) 0.039(2) 0.055(2) -0.0058(19) 0.022(2) 0.005(2)
N2 0.046(2) 0.042(2) 0.046(2) -0.0020(19) 0.016(2) -0.0029(19)
N3 0.054(2) 0.045(2) 0.051(2) -0.0010(19) 0.026(2) 0.008(2)
N4 0.040(2) 0.052(2) 0.051(2) 0.002(2) 0.017(2) 0.0030(19)
C1 0.042(3) 0.048(3) 0.053(3) 0.011(2) 0.010(3) -0.007(3)
C2 0.036(2) 0.040(3) 0.044(3) 0.002(2) 0.009(2) -0.008(2)
C3 0.036(2) 0.054(3) 0.054(3) 0.009(3) 0.011(2) -0.003(2)
C4 0.033(2) 0.037(3) 0.057(3) 0.009(2) 0.012(2) 0.005(2)
C5 0.037(2) 0.038(2) 0.034(2) -0.0002(19) 0.016(2) 0.002(2)
C6 0.031(2) 0.034(2) 0.033(2) -0.0020(19) 0.0099(19) 0.0014(19)
C7 0.042(2) 0.033(2) 0.044(3) 0.002(2) 0.018(2) 0.002(2)
C8 0.033(2) 0.040(2) 0.035(2) 0.008(2) 0.008(2) 0.003(2)
C9 0.031(2) 0.032(2) 0.035(2) -0.001(2) 0.008(2) -0.0005(19)
C10 0.038(2) 0.037(2) 0.035(2) 0.001(2) 0.009(2) 0.008(2)
C11 0.035(2) 0.046(3) 0.046(3) -0.008(2) 0.006(2) 0.000(2)
C12 0.033(2) 0.055(3) 0.060(3) -0.008(3) 0.004(2) 0.001(2)
C13 0.037(2) 0.040(3) 0.050(3) 0.000(2) 0.009(2) 0.004(2)
C14 0.039(2) 0.034(2) 0.051(3) -0.006(2) 0.015(2) 0.000(2)
C15 0.038(3) 0.071(4) 0.082(4) -0.027(3) -0.001(3) 0.001(3)
C16 0.039(3) 0.058(3) 0.084(4) -0.010(3) 0.011(3) 0.007(3)
C17 0.061(3) 0.061(3) 0.064(3) 0.000(3) 0.024(3) 0.016(3)
C18 0.083(4) 0.076(4) 0.065(4) 0.014(3) 0.030(4) 0.040(4)
C19 0.095(5) 0.048(3) 0.059(3) 0.000(3) 0.027(4) 0.012(4)
C20 0.081(4) 0.045(3) 0.043(3) -0.002(2) 0.025(3) 0.002(3)
C21 0.114(5) 0.039(3) 0.072(4) -0.012(3) 0.040(4) -0.018(4)
C22 0.085(4) 0.057(4) 0.084(4) -0.010(3) 0.038(4) -0.027(3)
C23 0.061(3) 0.050(3) 0.059(3) -0.010(3) 0.027(3) -0.018(3)
C24 0.059(4) 0.076(4) 0.074(4) -0.018(3) 0.016(3) -0.021(3)
C25 0.042(3) 0.091(5) 0.064(3) 0.000(3) 0.015(3) 0.002(3)
C26 0.043(3) 0.060(3) 0.056(3) 0.004(3) 0.010(3) 0.006(3)
C27 0.057(3) 0.041(3) 0.041(3) -0.002(2) 0.025(2) -0.005(2)
C28 0.062(3) 0.033(2) 0.044(3) -0.003(2) 0.026(3) 0.001(2)
C29 0.067(3) 0.062(3) 0.056(3) -0.013(3) 0.024(3) 0.003(3)
C30 0.091(5) 0.083(4) 0.060(4) -0.001(3) 0.029(4) 0.016(4)
C31 0.091(4) 0.088(5) 0.070(4) 0.019(4) 0.051(4) 0.018(4)
C32 0.057(3) 0.059(3) 0.071(4) 0.007(3) 0.035(3) 0.009(3)
C33 0.082(4) 0.073(4) 0.093(5) 0.016(4) 0.059(4) 0.004(4)
C34 0.062(4) 0.065(4) 0.149(7) -0.002(4) 0.065(5) -0.017(3)
C35 0.044(3) 0.060(3) 0.085(4) -0.005(3) 0.021(3) -0.005(3)
C36 0.049(3) 0.082(5) 0.109(5) -0.011(4) 0.023(4) -0.012(3)
C37 0.055(3) 0.099(5) 0.079(4) -0.026(4) 0.005(4) 0.002(4)
C38 0.045(3) 0.076(4) 0.055(3) -0.001(3) 0.014(3) 0.001(3)
C39 0.034(2) 0.041(3) 0.075(4) 0.004(3) 0.025(3) 0.003(2)
C40 0.044(3) 0.043(3) 0.057(3) 0.003(2) 0.030(3) 0.004(2)

loop_
_atom_type_symbol
_atom_type_description
_atom_type_scat_dispersion_real
_atom_type_scat_dispersion_imag
_atom_type_scat_source
C C 0.0033 0.0016 'International Tables Vol C Tables 4.2.6.8 and 6.1.1.4'
H H 0.0000 0.0000 'International Tables Vol C Tables 4.2.6.8 and 6.1.1.4'
N N 0.0061 0.0033 'International Tables Vol C Tables 4.2.6.8 and 6.1.1.4'
O O 0.0106 0.0060 'International Tables Vol C Tables 4.2.6.8 and 6.1.1.4'
Mn Mn 0.3368 0.7283 'International Tables Vol C Tables 4.2.6.8 and 6.1.1.4'

loop_
_geom_angle_atom_site_label_1
_geom_angle_atom_site_label_2
_geom_angle_atom_site_label_3
_geom_angle
_geom_angle_site_symmetry_1
_geom_angle_site_symmetry_3
O2 Mn1 O1 90.58(12) . 3_667
O2 Mn1 N3 158.07(13) . .
O1 Mn1 N3 83.75(13) 3_667 .
O2 Mn1 N2 97.21(13) . .
O1 Mn1 N2 92.66(13) 3_667 .
N3 Mn1 N2 104.18(14) . .
O2 Mn1 N1 98.08(13) . .
O1 Mn1 N1 164.43(13) 3_667 .
N3 Mn1 N1 92.62(14) . .
N2 Mn1 N1 73.50(14) . .
O2 Mn1 N4 86.68(13) . .
O1 Mn1 N4 93.03(13) 3_667 .
N3 Mn1 N4 72.55(15) . .
N2 Mn1 N4 173.07(14) . .
N1 Mn1 N4 100.33(14) . .
C8 O1 Mn1 137.0(3) . 3_667
C8 O2 Mn1 137.1(3) . .
C15 O4 H4 109.5 . .
C1 O8 H8 109.5 . .
H1W O9 H2W 107.7 . .
H3W O10 H4W 114.1 . .
H5W O11 H6W 102.2 . .
C17 N1 C28 118.3(4) . .
C17 N1 Mn1 126.9(3) . .
C28 N1 Mn1 114.7(3) . .
C26 N2 C27 118.6(4) . .
C26 N2 Mn1 126.2(3) . .
C27 N2 Mn1 114.9(3) . .
C29 N3 C40 117.4(5) . .
C29 N3 Mn1 126.6(4) . .
C40 N3 Mn1 114.4(3) . .
C38 N4 C39 117.7(4) . .
C38 N4 Mn1 126.2(3) . .
C39 N4 Mn1 113.2(3) . .
O7 C1 O8 123.6(5) . .
O7 C1 C2 123.3(4) . .
O8 C1 C2 113.1(4) . .
C3 C2 C7 118.8(4) . .
C3 C2 C1 122.2(4) . .
C7 C2 C1 119.0(4) . .
C4 C3 C2 120.0(4) . .
C4 C3 H3 120.0 . .
C2 C3 H3 120.0 . .
C3 C4 C5 121.4(4) . .
C3 C4 H4A 119.3 . .
C5 C4 H4A 119.3 . .
C4 C5 C6 119.4(4) . .
C4 C5 C8 115.7(4) . .
C6 C5 C8 124.8(4) . .
C7 C6 C5 117.4(4) . .
C7 C6 C9 120.0(4) . .
C5 C6 C9 122.6(4) . .
C6 C7 C2 122.9(4) . .
C6 C7 H7 118.5 . .
C2 C7 H7 118.5 . .
O2 C8 O1 124.9(4) . .
O2 C8 C5 119.5(4) . .
O1 C8 C5 115.6(4) . .
C14 C9 C10 117.4(4) . .
C14 C9 C6 120.4(4) . .
C10 C9 C6 122.1(4) . .
C9 C10 C11 122.3(4) . .
C9 C10 H10 118.8 . .
C11 C10 H10 118.8 . .
C12 C11 C10 117.8(4) . .
C12 C11 C15 122.0(4) . .
C10 C11 C15 120.2(4) . .
C13 C12 C11 121.8(4) . .
C13 C12 H12 119.1 . .
C11 C12 H12 119.1 . .
C12 C13 C14 118.8(4) . .
C12 C13 C16 121.0(4) . .
C14 C13 C16 120.1(4) . .
C9 C14 C13 121.7(4) . .
C9 C14 H14 119.2 . .
C13 C14 H14 119.2 . .
O3 C15 O4 124.8(5) . .
O3 C15 C11 119.1(4) . .
O4 C15 C11 115.9(5) . .
O5 C16 O6 121.9(5) . .
O5 C16 C13 122.6(5) . .
O6 C16 C13 115.5(4) . .
N1 C17 C18 122.4(6) . .
N1 C17 H17 118.8 . .
C18 C17 H17 118.8 . .
C19 C18 C17 119.5(6) . .
C19 C18 H18 120.2 . .
C17 C18 H18 120.2 . .
C18 C19 C20 120.0(5) . .
C18 C19 H19 120.0 . .
C20 C19 H19 120.0 . .
C19 C20 C28 117.2(5) . .
C19 C20 C21 123.7(5) . .
C28 C20 C21 119.1(5) . .
C22 C21 C20 121.7(5) . .
C22 C21 H21 119.1 . .
C20 C21 H21 119.1 . .
C21 C22 C23 121.1(5) . .
C21 C22 H22 119.4 . .
C23 C22 H22 119.4 . .
C24 C23 C27 116.7(5) . .
C24 C23 C22 123.8(5) . .
C27 C23 C22 119.5(5) . .
C25 C24 C23 119.7(5) . .
C25 C24 H24 120.1 . .
C23 C24 H24 120.1 . .
C24 C25 C26 119.8(5) . .
C24 C25 H25 120.1 . .
C26 C25 H25 120.1 . .
N2 C26 C25 122.5(5) . .
N2 C26 H26 118.8 . .
C25 C26 H26 118.8 . .
N2 C27 C23 122.6(5) . .
N2 C27 C28 117.8(4) . .
C23 C27 C28 119.6(4) . .
N1 C28 C20 122.5(4) . .
N1 C28 C27 118.5(4) . .
C20 C28 C27 119.0(4) . .
N3 C29 C30 123.9(6) . .
N3 C29 H29 118.1 . .
C30 C29 H29 118.1 . .
C31 C30 C29 118.8(6) . .
C31 C30 H30 120.6 . .
C29 C30 H30 120.6 . .
C30 C31 C32 120.1(6) . .
C30 C31 H31 120.0 . .
C32 C31 H31 120.0 . .
C31 C32 C40 118.4(5) . .
C31 C32 C33 122.8(6) . .
C40 C32 C33 118.8(5) . .
C34 C33 C32 120.4(6) . .
C34 C33 H33 119.8 . .
C32 C33 H33 119.8 . .
C33 C34 C35 122.3(6) . .
C33 C34 H34 118.8 . .
C35 C34 H34 118.8 . .
C39 C35 C36 117.2(6) . .
C39 C35 C34 118.0(6) . .
C36 C35 C34 124.8(6) . .
C37 C36 C35 120.7(6) . .
C37 C36 H36 119.7 . .
C35 C36 H36 119.7 . .
C36 C37 C38 118.8(6) . .
C36 C37 H37 120.6 . .
C38 C37 H37 120.6 . .
N4 C38 C37 122.8(6) . .
N4 C38 H38 118.6 . .
C37 C38 H38 118.6 . .
N4 C39 C35 122.7(5) . .
N4 C39 C40 117.6(4) . .
C35 C39 C40 119.6(5) . .
N3 C40 C32 121.3(5) . .
N3 C40 C39 117.8(4) . .
C32 C40 C39 120.8(4) . .

loop_
_geom_bond_atom_site_label_1
_geom_bond_atom_site_label_2
_geom_bond_distance
_geom_bond_site_symmetry_2
Mn1 O2 2.110(3) .
Mn1 O1 2.119(3) 3_667
Mn1 N3 2.262(4) .
Mn1 N2 2.265(4) .
Mn1 N1 2.269(4) .
Mn1 N4 2.299(4) .
O1 C8 1.258(5) .
O1 Mn1 2.119(3) 3_667
O2 C8 1.241(5) .
O3 C15 1.213(6) .
O4 C15 1.271(6) .
O4 H4 0.8200 .
O5 C16 1.192(6) .
O6 C16 1.291(6) .
O7 C1 1.199(5) .
O8 C1 1.304(6) .
O8 H8 0.8200 .
O9 H1W 0.8500 .
O9 H2W 0.8499 .
O10 H3W 0.8500 .
O10 H4W 0.8501 .
O11 H5W 0.8499 .
O11 H6W 0.8500 .
N1 C17 1.323(6) .
N1 C28 1.352(6) .
N2 C26 1.320(6) .
N2 C27 1.360(6) .
N3 C29 1.321(6) .
N3 C40 1.371(6) .
N4 C38 1.335(6) .
N4 C39 1.364(6) .
C1 C2 1.483(6) .
C2 C3 1.376(6) .
C2 C7 1.390(6) .
C3 C4 1.374(6) .
C3 H3 0.9300 .
C4 C5 1.397(6) .
C4 H4A 0.9300 .
C5 C6 1.408(6) .
C5 C8 1.509(6) .
C6 C7 1.385(6) .
C6 C9 1.486(5) .
C7 H7 0.9300 .
C9 C14 1.380(6) .
C9 C10 1.396(6) .
C10 C11 1.399(6) .
C10 H10 0.9300 .
C11 C12 1.396(6) .
C11 C15 1.492(7) .
C12 C13 1.365(6) .
C12 H12 0.9300 .
C13 C14 1.414(6) .
C13 C16 1.476(7) .
C14 H14 0.9300 .
C17 C18 1.399(8) .
C17 H17 0.9300 .
C18 C19 1.357(8) .
C18 H18 0.9300 .
C19 C20 1.388(8) .
C19 H19 0.9300 .
C20 C28 1.415(7) .
C20 C21 1.422(8) .
C21 C22 1.329(8) .
C21 H21 0.9300 .
C22 C23 1.425(8) .
C22 H22 0.9300 .
C23 C24 1.400(8) .
C23 C27 1.402(6) .
C24 C25 1.369(8) .
C24 H24 0.9300 .
C25 C26 1.377(7) .
C25 H25 0.9300 .
C26 H26 0.9300 .
C27 C28 1.434(7) .
C29 C30 1.390(8) .
C29 H29 0.9300 .
C30 C31 1.344(8) .
C30 H30 0.9300 .
C31 C32 1.386(8) .
C31 H31 0.9300 .
C32 C40 1.404(7) .
C32 C33 1.429(8) .
C33 C34 1.336(9) .
C33 H33 0.9300 .
C34 C35 1.448(9) .
C34 H34 0.9300 .
C35 C39 1.398(7) .
C35 C36 1.401(9) .
C36 C37 1.348(9) .
C36 H36 0.9300 .
C37 C38 1.403(8) .
C37 H37 0.9300 .
C38 H38 0.9300 .
C39 C40 1.425(7) .

loop_
_geom_torsion_atom_site_label_1
_geom_torsion_atom_site_label_2
_geom_torsion_atom_site_label_3
_geom_torsion_atom_site_label_4
_geom_torsion
_geom_torsion_site_symmetry_1
O1 Mn1 O2 C8 80.9(4) 3_667
N3 Mn1 O2 C8 155.5(4) .
N2 Mn1 O2 C8 -11.8(4) .
N1 Mn1 O2 C8 -86.1(4) .
N4 Mn1 O2 C8 173.9(4) .
O2 Mn1 N1 C17 -88.0(4) .
O1 Mn1 N1 C17 148.8(5) 3_667
N3 Mn1 N1 C17 72.8(4) .
N2 Mn1 N1 C17 176.9(4) .
N4 Mn1 N1 C17 0.1(4) .
O2 Mn1 N1 C28 89.0(3) .
O1 Mn1 N1 C28 -34.3(7) 3_667
N3 Mn1 N1 C28 -110.2(3) .
N2 Mn1 N1 C28 -6.2(3) .
N4 Mn1 N1 C28 177.0(3) .
O2 Mn1 N2 C26 83.5(4) .
O1 Mn1 N2 C26 -7.4(4) 3_667
N3 Mn1 N2 C26 -91.6(4) .
N1 Mn1 N2 C26 179.8(4) .
N4 Mn1 N2 C26 -152.7(11) .
O2 Mn1 N2 C27 -89.4(3) .
O1 Mn1 N2 C27 179.7(3) 3_667
N3 Mn1 N2 C27 95.4(3) .
N1 Mn1 N2 C27 6.9(3) .
N4 Mn1 N2 C27 34.4(13) .
O2 Mn1 N3 C29 -162.2(4) .
O1 Mn1 N3 C29 -86.3(4) 3_667
N2 Mn1 N3 C29 4.8(4) .
N1 Mn1 N3 C29 78.5(4) .
N4 Mn1 N3 C29 178.5(4) .
O2 Mn1 N3 C40 2.8(5) .
O1 Mn1 N3 C40 78.6(3) 3_667
N2 Mn1 N3 C40 169.8(3) .
N1 Mn1 N3 C40 -116.6(3) .
N4 Mn1 N3 C40 -16.6(3) .
O2 Mn1 N4 C38 5.0(4) .
O1 Mn1 N4 C38 95.4(4) 3_667
N3 Mn1 N4 C38 177.8(4) .
N2 Mn1 N4 C38 -119.4(12) .
N1 Mn1 N4 C38 -92.7(4) .
O2 Mn1 N4 C39 -155.0(3) .
O1 Mn1 N4 C39 -64.6(3) 3_667
N3 Mn1 N4 C39 17.9(3) .
N2 Mn1 N4 C39 80.6(12) .
N1 Mn1 N4 C39 107.4(3) .
O7 C1 C2 C3 177.3(5) .
O8 C1 C2 C3 -4.2(7) .
O7 C1 C2 C7 -4.4(7) .
O8 C1 C2 C7 174.1(4) .
C7 C2 C3 C4 2.2(7) .
C1 C2 C3 C4 -179.5(5) .
C2 C3 C4 C5 -0.3(7) .
C3 C4 C5 C6 -1.4(7) .
C3 C4 C5 C8 176.8(4) .
C4 C5 C6 C7 1.1(6) .
C8 C5 C6 C7 -176.9(4) .
C4 C5 C6 C9 -178.4(4) .
C8 C5 C6 C9 3.7(6) .
C5 C6 C7 C2 0.9(6) .
C9 C6 C7 C2 -179.7(4) .
C3 C2 C7 C6 -2.5(7) .
C1 C2 C7 C6 179.1(4) .
Mn1 O2 C8 O1 -117.3(5) .
Mn1 O2 C8 C5 61.7(5) .
Mn1 O1 C8 O2 55.4(6) 3_667
Mn1 O1 C8 C5 -123.7(4) 3_667
C4 C5 C8 O2 -121.8(4) .
C6 C5 C8 O2 56.2(6) .
C4 C5 C8 O1 57.3(5) .
C6 C5 C8 O1 -124.6(4) .
C7 C6 C9 C14 29.4(6) .
C5 C6 C9 C14 -151.2(4) .
C7 C6 C9 C10 -147.9(4) .
C5 C6 C9 C10 31.5(6) .
C14 C9 C10 C11 5.1(7) .
C6 C9 C10 C11 -177.6(4) .
C9 C10 C11 C12 -4.0(7) .
C9 C10 C11 C15 175.0(5) .
C10 C11 C12 C13 1.4(7) .
C15 C11 C12 C13 -177.6(5) .
C11 C12 C13 C14 0.0(7) .
C11 C12 C13 C16 179.4(5) .
C10 C9 C14 C13 -3.6(7) .
C6 C9 C14 C13 179.1(4) .
C12 C13 C14 C9 1.2(7) .
C16 C13 C14 C9 -178.3(5) .
C12 C11 C15 O3 -170.1(6) .
C10 C11 C15 O3 10.9(9) .
C12 C11 C15 O4 15.2(8) .
C10 C11 C15 O4 -163.7(5) .
C12 C13 C16 O5 -13.2(10) .
C14 C13 C16 O5 166.3(7) .
C12 C13 C16 O6 169.9(5) .
C14 C13 C16 O6 -10.7(8) .
C28 N1 C17 C18 -1.8(7) .
Mn1 N1 C17 C18 175.0(4) .
N1 C17 C18 C19 0.6(8) .
C17 C18 C19 C20 0.4(8) .
C18 C19 C20 C28 -0.1(8) .
C18 C19 C20 C21 179.4(5) .
C19 C20 C21 C22 -178.9(6) .
C28 C20 C21 C22 0.6(8) .
C20 C21 C22 C23 0.1(9) .
C21 C22 C23 C24 -179.8(6) .
C21 C22 C23 C27 -0.8(8) .
C27 C23 C24 C25 0.7(8) .
C22 C23 C24 C25 179.7(5) .
C23 C24 C25 C26 0.9(9) .
C27 N2 C26 C25 0.8(7) .
Mn1 N2 C26 C25 -171.8(4) .
C24 C25 C26 N2 -1.8(8) .
C26 N2 C27 C23 1.0(7) .
Mn1 N2 C27 C23 174.4(4) .
C26 N2 C27 C28 179.6(4) .
Mn1 N2 C27 C28 -7.0(5) .
C24 C23 C27 N2 -1.7(7) .
C22 C23 C27 N2 179.3(5) .
C24 C23 C27 C28 179.7(5) .
C22 C23 C27 C28 0.7(7) .
C17 N1 C28 C20 2.1(7) .
Mn1 N1 C28 C20 -175.1(3) .
C17 N1 C28 C27 -177.8(4) .
Mn1 N1 C28 C27 5.0(5) .
C19 C20 C28 N1 -1.1(7) .
C21 C20 C28 N1 179.3(5) .
C19 C20 C28 C27 178.8(4) .
C21 C20 C28 C27 -0.7(7) .
N2 C27 C28 N1 1.4(6) .
C23 C27 C28 N1 180.0(4) .
N2 C27 C28 C20 -178.6(4) .
C23 C27 C28 C20 0.1(6) .
C40 N3 C29 C30 -2.0(7) .
Mn1 N3 C29 C30 162.5(4) .
N3 C29 C30 C31 1.4(9) .
C29 C30 C31 C32 -1.5(9) .
C30 C31 C32 C40 2.3(8) .
C30 C31 C32 C33 -179.0(5) .
C31 C32 C33 C34 178.7(6) .
C40 C32 C33 C34 -2.5(8) .
C32 C33 C34 C35 3.3(10) .
C33 C34 C35 C39 -2.4(9) .
C33 C34 C35 C36 178.8(6) .
C39 C35 C36 C37 1.5(9) .
C34 C35 C36 C37 -179.7(6) .
C35 C36 C37 C38 -2.4(9) .
C39 N4 C38 C37 -2.1(7) .
Mn1 N4 C38 C37 -161.2(4) .
C36 C37 C38 N4 2.8(9) .
C38 N4 C39 C35 1.1(6) .
Mn1 N4 C39 C35 162.8(4) .
C38 N4 C39 C40 -179.3(4) .
Mn1 N4 C39 C40 -17.6(5) .
C36 C35 C39 N4 -0.8(7) .
C34 C35 C39 N4 -179.7(5) .
C36 C35 C39 C40 179.6(5) .
C34 C35 C39 C40 0.7(7) .
C29 N3 C40 C32 2.8(6) .
Mn1 N3 C40 C32 -163.7(4) .
C29 N3 C40 C39 -179.8(4) .
Mn1 N3 C40 C39 13.7(5) .
C31 C32 C40 N3 -2.9(7) .
C33 C32 C40 N3 178.3(4) .
C31 C32 C40 C39 179.7(5) .
C33 C32 C40 C39 0.9(7) .
N4 C39 C40 N3 2.9(6) .
C35 C39 C40 N3 -177.5(4) .
N4 C39 C40 C32 -179.7(4) .
C35 C39 C40 C32 -0.1(7) .
